data_4121228
loop_
_publ_author_name
'Masaki Nishio'
'Norihisa Hoshino'
'Wataru Kosaka'
'Tomoyuki Akutagawa'
'Hitoshi Miyasaka'

_publ_section_title
;
 Carrier Concentration Dependent Conduction in Insulator-Doped
 Donor/Acceptor Chain Compounds
;
_journal_name_full 'Journal of the American Chemical Society'
_journal_page_first 17715
_journal_page_last 17718
_journal_paper_doi 10.1021/ja409785a
_journal_volume 135
_journal_year 2013
_chemical_formula_moiety 'C59 H39 Cl4 N8 O12 Rh0.32 Ru1.68 S2'
_chemical_formula_sum 'C59 H39 Cl4 N8 O12 Rh0.32 Ru1.68 S2'
_chemical_formula_weight 1460.66
_space_group_IT_number 2
_symmetry_cell_setting triclinic
_symmetry_Int_Tables_number 2
_symmetry_space_group_name_Hall '-P 1'
_symmetry_space_group_name_H-M 'P -1'
_atom_sites_solution_hydrogens geom
_atom_sites_solution_primary direct
_atom_sites_solution_secondary difmap
_cell_angle_alpha 84.981(4)
_cell_angle_beta 89.787(4)
_cell_angle_gamma 80.170(3)
_cell_formula_units_Z 2
_cell_length_a 10.4709(12)
_cell_length_b 16.566(2)
_cell_length_c 17.224(2)
_cell_measurement_reflns_used 8821
_cell_measurement_temperature 97
_cell_measurement_theta_max 30.90
_cell_measurement_theta_min 2.15
_cell_volume 2932.3(6)
_computing_cell_refinement CrystalClear
_computing_data_collection 'CrystalClear (Rigaku Inc., 2008)'
_computing_data_reduction CrystalClear
_computing_molecular_graphics 'CrystalStructure 4.0'
_computing_publication_material 'CrystalStructure 4.0 (Rigaku, 2010)'
_computing_structure_refinement 'SHELXL97 (Sheldrick, 2008)'
_computing_structure_solution 'SHELXS97 (Sheldrick, 2008)'
_diffrn_ambient_temperature 97
_diffrn_detector_area_resol_mean 7.314
_diffrn_measured_fraction_theta_full 0.977
_diffrn_measured_fraction_theta_max 0.977
_diffrn_measurement_device_type 'Rigaku Saturn70'
_diffrn_measurement_method \w
_diffrn_radiation_type 'Mo K\a'
_diffrn_radiation_wavelength 0.71075
_diffrn_reflns_av_R_equivalents 0.0277
_diffrn_reflns_limit_h_max 12
_diffrn_reflns_limit_h_min -11
_diffrn_reflns_limit_k_max 19
_diffrn_reflns_limit_k_min -17
_diffrn_reflns_limit_l_max 20
_diffrn_reflns_limit_l_min -19
_diffrn_reflns_number 19947
_diffrn_reflns_theta_full 25.00
_diffrn_reflns_theta_max 25.00
_diffrn_standards_number 0
_exptl_absorpt_coefficient_mu 0.847
_exptl_absorpt_correction_type none
_exptl_crystal_colour brown
_exptl_crystal_density_diffrn 1.654
_exptl_crystal_description platelet
_exptl_crystal_F_000 1466.64
_exptl_crystal_size_max 0.166
_exptl_crystal_size_mid 0.159
_exptl_crystal_size_min 0.022
_refine_diff_density_max 1.570
_refine_diff_density_min -1.220
_refine_ls_extinction_method none
_refine_ls_goodness_of_fit_ref 1.048
_refine_ls_hydrogen_treatment constr
_refine_ls_number_parameters 784
_refine_ls_number_reflns 10103
_refine_ls_number_restraints 48
_refine_ls_R_factor_gt 0.0481
_refine_ls_shift/su_max 0.000
_refine_ls_structure_factor_coef Fsqd
_refine_ls_weighting_details 'w = 1/[\s^2^(Fo^2^)+(0.0800P)^2^+5.5412P] where P=(Fo^2^+2Fc^2^)/3'
_refine_ls_weighting_scheme calc
_refine_ls_wR_factor_ref 0.1388
_reflns_number_gt 8449
_reflns_number_total 10105
_reflns_threshold_expression F^2^>2.0\s(F^2^)
_cod_data_source_file ja409785a_si_006.cif
_cod_data_source_block RuRh(4-Cl-2-MeO)-BTDA-TCNQ_16%
_cod_original_cell_volume 2932.2(6)
_cod_database_code 4121228

loop_
_symmetry_equiv_pos_site_id
_symmetry_equiv_pos_as_xyz
1 +X,+Y,+Z
2 -X,-Y,-Z

loop_
_atom_site_label
_atom_site_type_symbol
_atom_site_fract_x
_atom_site_fract_y
_atom_site_fract_z
_atom_site_U_iso_or_equiv
_atom_site_adp_type
_atom_site_occupancy
_atom_site_symmetry_multiplicity
_atom_site_calc_flag
_atom_site_refinement_flags
Rh1 Rh 0.05937(3) 0.032735(17) 0.454875(16) 0.01362(11) Uani 0.1600 2 d .
Rh2 Rh 0.93788(3) 0.463051(18) 0.039630(16) 0.01833(11) Uani 0.1600 2 d .
Ru1 Ru 0.05937(3) 0.032735(17) 0.454875(16) 0.01362(11) Uani 0.8400 2 d .
Ru2 Ru 0.93788(3) 0.463051(18) 0.039630(16) 0.01833(11) Uani 0.8400 2 d .
Cl1 Cl 0.20365(14) 0.28030(13) 0.86233(11) 0.0855(7) Uani 1.0 2 d .
Cl2 Cl -0.63119(11) 0.40126(7) 0.40227(7) 0.0396(3) Uani 1.0 2 d .
Cl3 Cl 1.60564(19) 0.08100(10) 0.06556(9) 0.0744(6) Uani 1.0 2 d .
Cl4 Cl 0.77421(13) 0.30239(10) -0.41391(7) 0.0554(4) Uani 1.0 2 d .
S1 S 0.39892(11) 0.44589(7) 0.17841(7) 0.0346(3) Uani 1.0 2 d .
S2 S 0.60138(10) 0.03377(7) 0.29853(7) 0.0305(3) Uani 1.0 2 d .
O1 O 0.1076(3) 0.10005(16) 0.53877(16) 0.0204(6) Uani 1.0 2 d .
O2 O -0.0099(3) 0.03714(17) 0.62664(15) 0.0197(6) Uani 1.0 2 d .
O3 O 0.1224(4) 0.2502(2) 0.5754(3) 0.0443(9) Uani 1.0 2 d .
O4 O -0.1000(3) 0.11824(16) 0.42827(15) 0.0178(6) Uani 1.0 2 d .
O5 O -0.2161(3) 0.05424(15) 0.51634(14) 0.0155(6) Uani 1.0 2 d .
O6 O -0.4679(3) 0.10413(17) 0.50598(17) 0.0237(6) Uani 1.0 2 d .
O7 O 1.0929(3) 0.37299(17) 0.05712(16) 0.0238(6) Uani 1.0 2 d .
O8 O 1.2149(3) 0.44465(17) -0.01991(15) 0.0219(6) Uani 1.0 2 d .
O9 O 1.4636(3) 0.3868(3) -0.01470(19) 0.0393(8) Uani 1.0 2 d .
O10 O 0.8842(3) 0.41177(17) -0.05499(15) 0.0225(6) Uani 1.0 2 d .
O11 O 1.0072(3) 0.48319(17) -0.13152(15) 0.0228(6) Uani 1.0 2 d .
O12 O 0.8597(3) 0.27414(19) -0.12005(18) 0.0329(7) Uani 1.0 2 d .
N1 N 0.1685(3) 0.1041(2) 0.36894(19) 0.0191(7) Uani 1.0 2 d .
N2 N 0.0422(4) 0.3451(3) 0.2892(4) 0.0550(13) Uani 1.0 2 d .
N3 N 0.3165(4) 0.3790(2) 0.2165(2) 0.0283(8) Uani 1.0 2 d .
N4 N 0.5409(4) 0.3902(3) 0.1750(2) 0.0302(9) Uani 1.0 2 d .
N5 N 0.6840(4) 0.1003(2) 0.2597(2) 0.0268(8) Uani 1.0 2 d .
N6 N 0.4605(4) 0.0902(2) 0.3038(2) 0.0275(8) Uani 1.0 2 d .
N7 N 0.8330(4) 0.3818(3) 0.1189(2) 0.0257(8) Uani 1.0 2 d .
N8 N 0.9694(4) 0.1440(3) 0.2114(3) 0.0447(11) Uani 1.0 2 d .
C1 C 0.2056(4) 0.1565(3) 0.3340(3) 0.0217(9) Uani 1.0 2 d .
C2 C 0.2402(4) 0.2285(3) 0.2936(3) 0.0253(9) Uani 1.0 2 d .
C3 C 0.1338(5) 0.2953(3) 0.2885(3) 0.0347(11) Uani 1.0 2 d .
C4 C 0.3648(4) 0.2333(3) 0.2666(3) 0.0212(9) Uani 1.0 2 d .
C5 C 0.4005(4) 0.3079(3) 0.2298(3) 0.0232(9) Uani 1.0 2 d .
C6 C 0.5300(4) 0.3142(3) 0.2053(3) 0.0243(9) Uani 1.0 2 d .
C7 C 0.6379(4) 0.2472(3) 0.2139(3) 0.0220(9) Uani 1.0 2 d .
C8 C 0.6007(4) 0.1722(3) 0.2484(3) 0.0229(9) Uani 1.0 2 d .
C9 C 0.4718(4) 0.1659(3) 0.2741(3) 0.0215(9) Uani 1.0 2 d .
C10 C 0.7978(4) 0.3276(3) 0.1523(3) 0.0265(10) Uani 1.0 2 d .
C11 C 0.7640(4) 0.2545(3) 0.1917(3) 0.0261(9) Uani 1.0 2 d .
C12 C 0.8741(5) 0.1910(3) 0.2046(3) 0.0303(10) Uani 1.0 2 d .
C13 C 0.0631(4) 0.0895(3) 0.6072(3) 0.0207(9) Uani 1.0 2 d .
C14 C 0.0980(4) 0.1394(3) 0.6680(3) 0.0302(10) Uani 1.0 2 d .
C15 C 0.1292(4) 0.2194(3) 0.6502(4) 0.0380(12) Uani 1.0 2 d .
C16 C 0.1453(6) 0.3329(3) 0.5578(4) 0.0632(18) Uani 1.0 2 d .
C17 C 0.1597(5) 0.2624(4) 0.7117(4) 0.0495(15) Uani 1.0 2 d .
C18 C 0.1619(5) 0.2266(4) 0.7857(4) 0.0542(17) Uani 1.0 2 d .
C19 C 0.1341(5) 0.1492(5) 0.8045(4) 0.0558(17) Uani 1.0 2 d .
C20 C 0.1013(5) 0.1053(4) 0.7444(3) 0.0431(13) Uani 1.0 2 d .
C21 C -0.2047(4) 0.1127(3) 0.4652(2) 0.0165(8) Uani 1.0 2 d .
C22 C -0.3154(4) 0.1807(3) 0.4475(2) 0.0170(8) Uani 1.0 2 d .
C23 C -0.4435(4) 0.1761(3) 0.4717(3) 0.0188(8) Uani 1.0 2 d .
C24 C -0.6000(4) 0.0978(3) 0.5233(3) 0.0273(9) Uani 1.0 2 d .
C25 C -0.5408(4) 0.2456(3) 0.4579(3) 0.0247(9) Uani 1.0 2 d .
C26 C -0.5084(4) 0.3156(3) 0.4190(3) 0.0273(9) Uani 1.0 2 d .
C27 C -0.3855(5) 0.3207(3) 0.3922(3) 0.0273(9) Uani 1.0 2 d .
C28 C -0.2905(4) 0.2528(3) 0.4076(3) 0.0230(9) Uani 1.0 2 d .
C29 C 1.1986(4) 0.3815(3) 0.0234(3) 0.0237(9) Uani 1.0 2 d .
C30 C 1.3058(5) 0.3103(3) 0.0360(3) 0.0299(10) Uani 1.0 2 d .
C31 C 1.4348(5) 0.3137(3) 0.0137(3) 0.0338(11) Uani 1.0 2 d .
C32 C 1.5982(5) 0.3930(4) -0.0286(4) 0.0476(14) Uani 1.0 2 d .
C33 C 1.5262(5) 0.2413(4) 0.0232(3) 0.0434(13) Uani 1.0 2 d .
C34 C 1.4889(6) 0.1695(4) 0.0554(3) 0.0497(15) Uani 1.0 2 d .
C35 C 1.3638(6) 0.1662(4) 0.0805(3) 0.0508(14) Uani 1.0 2 d .
C36 C 1.2750(6) 0.2369(3) 0.0701(3) 0.0393(12) Uani 1.0 2 d .
C37 C 0.9298(4) 0.4319(3) -0.1211(3) 0.0222(9) Uani 1.0 2 d .
C38 C 0.8892(4) 0.3979(3) -0.1918(3) 0.0213(9) Uani 1.0 2 d .
C39 C 0.8530(4) 0.3189(3) -0.1902(3) 0.0269(10) Uani 1.0 2 d .
C40 C 0.8209(5) 0.1948(3) -0.1167(4) 0.0424(12) Uani 1.0 2 d .
C41 C 0.8174(4) 0.2905(3) -0.2590(3) 0.0327(11) Uani 1.0 2 d .
C42 C 0.8170(4) 0.3401(4) -0.3280(3) 0.0364(12) Uani 1.0 2 d .
C43 C 0.8514(5) 0.4172(3) -0.3315(3) 0.0352(11) Uani 1.0 2 d .
C44 C 0.8875(4) 0.4451(3) -0.2635(3) 0.0280(10) Uani 1.0 2 d .
C45 C 0.2933(7) -0.0430(4) 0.2216(4) 0.0588(16) Uani 1.0 2 d .
C46 C 0.3190(6) -0.0883(4) 0.2919(4) 0.0508(15) Uani 1.0 2 d .
C47 C 0.4209(6) -0.1508(4) 0.3003(4) 0.0508(14) Uani 1.0 2 d .
C48 C 0.5027(6) -0.1684(5) 0.2389(4) 0.0584(16) Uani 1.0 2 d .
C49 C 0.4803(6) -0.1231(4) 0.1694(4) 0.0600(17) Uani 1.0 2 d .
C50 C 0.3763(7) -0.0611(4) 0.1593(4) 0.0606(17) Uani 1.0 2 d .
C51 C 0.5428(10) -0.4062(7) 0.3076(7) 0.122(3) Uani 1.0 2 d .
C52 C 0.5802(10) -0.4352(6) 0.3808(7) 0.114(3) Uani 1.0 2 d .
C53 C 0.7024(10) -0.4899(6) 0.4091(7) 0.120(3) Uani 1.0 2 d .
C54 C 0.7760(10) -0.5097(6) 0.3564(7) 0.120(3) Uani 1.0 2 d .
C55 C 0.7566(9) -0.4886(6) 0.2791(7) 0.110(3) Uani 1.0 2 d .
C56 C 0.6371(10) -0.4339(7) 0.2436(7) 0.128(3) Uani 1.0 2 d .
C57 C -0.0720(7) 0.0209(5) 0.0644(5) 0.077(2) Uani 1.0 2 d .
C58 C 0.0424(7) 0.0483(5) 0.0521(5) 0.076(2) Uani 1.0 2 d .
C59 C 0.1160(8) 0.0282(5) -0.0115(5) 0.081(3) Uani 1.0 2 d .
H16A H 0.0808 0.3709 0.5840 0.0758 Uiso 1.0 2 calc R
H16B H 0.1385 0.3470 0.5013 0.0758 Uiso 1.0 2 calc R
H16C H 0.2324 0.3371 0.5759 0.0758 Uiso 1.0 2 calc R
H17 H 0.1788 0.3164 0.7018 0.0593 Uiso 1.0 2 calc R
H19 H 0.1372 0.1262 0.8571 0.0670 Uiso 1.0 2 calc R
H20 H 0.0812 0.0517 0.7558 0.0518 Uiso 1.0 2 calc R
H24A H -0.6297 0.1315 0.5660 0.0327 Uiso 1.0 2 calc R
H24B H -0.6062 0.0402 0.5388 0.0327 Uiso 1.0 2 calc R
H24C H -0.6544 0.1172 0.4770 0.0327 Uiso 1.0 2 calc R
H25 H -0.6269 0.2444 0.4750 0.0297 Uiso 1.0 2 calc R
H27 H -0.3672 0.3693 0.3641 0.0327 Uiso 1.0 2 calc R
H28 H -0.2049 0.2554 0.3904 0.0277 Uiso 1.0 2 calc R
H32A H 1.6064 0.4510 -0.0393 0.0571 Uiso 1.0 2 calc R
H32B H 1.6291 0.3628 -0.0734 0.0571 Uiso 1.0 2 calc R
H32C H 1.6503 0.3694 0.0177 0.0571 Uiso 1.0 2 calc R
H33 H 1.6133 0.2415 0.0077 0.0521 Uiso 1.0 2 calc R
H35 H 1.3409 0.1167 0.1041 0.0610 Uiso 1.0 2 calc R
H36 H 1.1886 0.2359 0.0868 0.0471 Uiso 1.0 2 calc R
H40A H 0.8360 0.1675 -0.0639 0.0508 Uiso 1.0 2 calc R
H40B H 0.8718 0.1612 -0.1538 0.0508 Uiso 1.0 2 calc R
H40C H 0.7286 0.2015 -0.1301 0.0508 Uiso 1.0 2 calc R
H41 H 0.7935 0.2377 -0.2588 0.0392 Uiso 1.0 2 calc R
H43 H 0.8501 0.4500 -0.3796 0.0423 Uiso 1.0 2 calc R
H44 H 0.9119 0.4979 -0.2651 0.0336 Uiso 1.0 2 calc R
H45 H 0.2203 -0.0001 0.2152 0.0705 Uiso 1.0 2 calc R
H46 H 0.2648 -0.0758 0.3351 0.0610 Uiso 1.0 2 calc R
H47 H 0.4362 -0.1827 0.3490 0.0610 Uiso 1.0 2 calc R
H48 H 0.5745 -0.2122 0.2452 0.0700 Uiso 1.0 2 calc R
H49 H 0.5375 -0.1346 0.1273 0.0720 Uiso 1.0 2 calc R
H50 H 0.3603 -0.0302 0.1102 0.0727 Uiso 1.0 2 calc R
H51 H 0.4626 -0.3706 0.2965 0.1462 Uiso 1.0 2 calc R
H52 H 0.5202 -0.4184 0.4202 0.1364 Uiso 1.0 2 calc R
H53 H 0.7208 -0.5074 0.4625 0.1445 Uiso 1.0 2 calc R
H54 H 0.8561 -0.5437 0.3713 0.1446 Uiso 1.0 2 calc R
H55 H 0.8227 -0.5098 0.2448 0.1319 Uiso 1.0 2 calc R
H56 H 0.6229 -0.4189 0.1895 0.1532 Uiso 1.0 2 calc R
H57 H -0.1221 0.0350 0.1088 0.0922 Uiso 1.0 2 calc R
H58 H 0.0714 0.0818 0.0881 0.0906 Uiso 1.0 2 calc R
H59 H 0.1960 0.0472 -0.0197 0.0973 Uiso 1.0 2 calc R

loop_
_atom_site_aniso_label
_atom_site_aniso_U_11
_atom_site_aniso_U_22
_atom_site_aniso_U_33
_atom_site_aniso_U_12
_atom_site_aniso_U_13
_atom_site_aniso_U_23
Rh1 0.00964(16) 0.01653(17) 0.01641(18) -0.00749(12) 0.00260(12) -0.00077(12)
Rh2 0.01984(19) 0.02515(19) 0.01495(18) -0.01696(14) 0.00433(13) -0.00380(13)
Ru1 0.00964(16) 0.01653(17) 0.01641(18) -0.00749(12) 0.00260(12) -0.00077(12)
Ru2 0.01984(19) 0.02515(19) 0.01495(18) -0.01696(14) 0.00433(13) -0.00380(13)
Cl1 0.0382(8) 0.1352(16) 0.0968(13) -0.0096(9) -0.0033(8) -0.0963(13)
Cl2 0.0363(7) 0.0279(6) 0.0489(7) 0.0080(5) 0.0006(6) 0.0012(5)
Cl3 0.0970(13) 0.0582(10) 0.0528(9) 0.0337(9) -0.0062(9) -0.0131(8)
Cl4 0.0439(8) 0.0933(11) 0.0390(7) -0.0226(7) -0.0013(6) -0.0396(7)
S1 0.0320(6) 0.0250(6) 0.0458(7) -0.0080(5) 0.0089(5) 0.0082(5)
S2 0.0262(6) 0.0242(6) 0.0402(7) -0.0051(5) 0.0063(5) 0.0033(5)
O1 0.0142(13) 0.0228(14) 0.0277(15) -0.0105(11) 0.0063(11) -0.0087(12)
O2 0.0152(13) 0.0287(15) 0.0174(13) -0.0086(11) 0.0024(11) -0.0046(12)
O3 0.042(2) 0.0327(19) 0.065(3) -0.0172(15) 0.0126(18) -0.0185(17)
O4 0.0129(13) 0.0217(14) 0.0200(14) -0.0083(11) 0.0032(11) 0.0024(11)
O5 0.0126(13) 0.0194(14) 0.0163(13) -0.0083(10) 0.0026(10) 0.0004(11)
O6 0.0137(14) 0.0239(15) 0.0345(16) -0.0070(11) 0.0021(12) -0.0008(13)
O7 0.0240(15) 0.0278(15) 0.0238(15) -0.0166(12) 0.0057(12) -0.0010(12)
O8 0.0186(14) 0.0305(16) 0.0203(14) -0.0144(12) 0.0041(11) -0.0034(12)
O9 0.0243(17) 0.051(3) 0.042(2) -0.0077(15) 0.0076(14) 0.0022(16)
O10 0.0232(15) 0.0311(16) 0.0190(14) -0.0184(12) 0.0062(12) -0.0081(12)
O11 0.0251(15) 0.0315(16) 0.0170(14) -0.0175(12) 0.0039(11) -0.0058(12)
O12 0.0354(18) 0.0301(17) 0.0378(18) -0.0158(14) 0.0040(14) -0.0083(14)
N1 0.0121(16) 0.0223(17) 0.0222(17) -0.0039(13) 0.0047(13) 0.0043(14)
N2 0.029(3) 0.036(3) 0.095(4) -0.002(2) 0.016(3) 0.011(3)
N3 0.0282(19) 0.0232(19) 0.033(2) -0.0061(15) 0.0052(16) 0.0049(16)
N4 0.033(2) 0.0261(19) 0.033(2) -0.0104(16) 0.0073(16) 0.0018(16)
N5 0.0252(19) 0.0263(19) 0.0290(19) -0.0048(15) 0.0011(15) -0.0013(15)
N6 0.0249(19) 0.0268(19) 0.032(2) -0.0086(15) 0.0017(15) 0.0011(16)
N7 0.0214(18) 0.037(2) 0.0237(18) -0.0201(16) 0.0049(15) 0.0022(16)
N8 0.027(3) 0.052(3) 0.053(3) -0.005(2) 0.0039(19) 0.002(3)
C1 0.0150(19) 0.028(3) 0.023(2) -0.0080(17) 0.0025(16) -0.0001(18)
C2 0.022(2) 0.027(3) 0.028(3) -0.0095(17) 0.0037(17) 0.0005(18)
C3 0.025(3) 0.033(3) 0.047(3) -0.011(2) 0.011(2) 0.003(2)
C4 0.023(2) 0.024(2) 0.020(2) -0.0122(16) 0.0026(16) -0.0014(16)
C5 0.025(2) 0.022(2) 0.023(2) -0.0066(17) 0.0020(17) 0.0013(17)
C6 0.028(3) 0.025(3) 0.021(2) -0.0106(17) 0.0021(17) 0.0017(17)
C7 0.022(2) 0.028(3) 0.018(2) -0.0124(17) 0.0048(16) -0.0027(17)
C8 0.021(2) 0.029(3) 0.021(2) -0.0084(17) 0.0014(16) -0.0041(17)
C9 0.024(2) 0.022(2) 0.019(2) -0.0092(16) 0.0023(16) 0.0021(16)
C10 0.021(2) 0.036(3) 0.026(3) -0.0124(19) 0.0034(17) -0.0045(19)
C11 0.027(3) 0.030(3) 0.023(2) -0.0113(18) 0.0038(17) -0.0023(18)
C12 0.022(3) 0.042(3) 0.030(3) -0.014(2) 0.0054(18) -0.001(2)
C13 0.0112(18) 0.025(2) 0.026(3) -0.0023(15) -0.0006(16) -0.0073(17)
C14 0.015(2) 0.045(3) 0.035(3) -0.0074(18) 0.0020(18) -0.026(2)
C15 0.016(2) 0.040(3) 0.063(4) -0.0069(19) 0.003(2) -0.032(3)
C16 0.060(4) 0.029(3) 0.107(6) -0.018(3) 0.039(4) -0.025(3)
C17 0.027(3) 0.055(4) 0.074(4) -0.010(3) 0.006(3) -0.047(3)
C18 0.021(3) 0.076(5) 0.074(5) -0.008(3) -0.003(3) -0.054(4)
C19 0.031(3) 0.098(5) 0.040(3) -0.003(3) 0.001(3) -0.031(3)
C20 0.026(3) 0.068(4) 0.041(3) -0.010(3) 0.001(2) -0.026(3)
C21 0.0153(18) 0.0197(19) 0.0179(19) -0.0102(15) 0.0007(15) -0.0061(16)
C22 0.0150(18) 0.0174(19) 0.0193(19) -0.0040(15) -0.0017(15) -0.0032(15)
C23 0.0194(19) 0.0192(19) 0.0184(19) -0.0047(15) -0.0014(15) -0.0025(16)
C24 0.0135(19) 0.032(3) 0.037(3) -0.0067(17) 0.0029(17) -0.0031(19)
C25 0.020(2) 0.029(3) 0.026(3) -0.0032(17) -0.0015(17) -0.0060(18)
C26 0.029(3) 0.023(3) 0.028(3) 0.0036(17) -0.0014(18) -0.0024(18)
C27 0.036(3) 0.020(2) 0.026(3) -0.0081(18) -0.0019(19) -0.0004(17)
C28 0.023(2) 0.025(2) 0.022(2) -0.0088(17) -0.0008(17) -0.0031(17)
C29 0.027(3) 0.031(3) 0.017(2) -0.0157(18) 0.0005(17) -0.0043(17)
C30 0.033(3) 0.036(3) 0.022(3) -0.0089(19) 0.0033(18) -0.0065(19)
C31 0.036(3) 0.042(3) 0.023(3) -0.004(2) 0.0016(19) -0.006(2)
C32 0.021(3) 0.072(4) 0.048(3) -0.007(3) 0.006(3) 0.006(3)
C33 0.040(3) 0.058(4) 0.027(3) 0.006(3) 0.000(2) -0.008(3)
C34 0.065(4) 0.047(4) 0.031(3) 0.013(3) -0.008(3) -0.011(3)
C35 0.077(5) 0.032(3) 0.042(3) -0.003(3) -0.001(3) -0.005(3)
C36 0.052(3) 0.038(3) 0.030(3) -0.014(3) 0.002(3) -0.005(2)
C37 0.0145(19) 0.026(3) 0.029(3) -0.0087(16) 0.0008(16) -0.0076(17)
C38 0.0164(19) 0.029(3) 0.021(2) -0.0063(16) 0.0025(16) -0.0135(17)
C39 0.016(2) 0.036(3) 0.031(3) -0.0091(17) 0.0048(17) -0.0128(19)
C40 0.040(3) 0.032(3) 0.061(4) -0.017(2) 0.015(3) -0.016(3)
C41 0.021(3) 0.041(3) 0.042(3) -0.0129(19) 0.0036(19) -0.020(3)
C42 0.021(3) 0.061(4) 0.032(3) -0.008(2) -0.0014(19) -0.028(3)
C43 0.029(3) 0.047(3) 0.029(3) -0.000(2) 0.0003(19) -0.012(2)
C44 0.022(2) 0.032(3) 0.030(3) -0.0016(17) 0.0014(18) -0.0092(19)
C45 0.066(4) 0.037(3) 0.078(5) -0.012(3) -0.010(4) -0.024(3)
C46 0.051(4) 0.052(4) 0.058(4) -0.022(3) 0.015(3) -0.031(3)
C47 0.045(4) 0.070(4) 0.045(3) -0.028(3) -0.005(3) -0.011(3)
C48 0.034(3) 0.083(5) 0.064(4) -0.014(3) 0.003(3) -0.026(4)
C49 0.059(4) 0.074(5) 0.060(4) -0.036(4) 0.023(3) -0.030(4)
C50 0.094(5) 0.051(4) 0.045(4) -0.035(4) -0.010(4) -0.006(3)
C51 0.096(4) 0.140(5) 0.165(6) -0.086(4) 0.048(5) -0.087(5)
C52 0.099(4) 0.117(5) 0.160(5) -0.077(4) 0.058(5) -0.096(5)
C53 0.116(4) 0.110(5) 0.169(5) -0.077(4) 0.070(4) -0.091(4)
C54 0.118(4) 0.114(5) 0.165(5) -0.083(4) 0.070(4) -0.089(5)
C55 0.099(4) 0.116(5) 0.153(5) -0.088(4) 0.071(4) -0.093(5)
C56 0.115(4) 0.142(5) 0.164(5) -0.095(4) 0.042(4) -0.084(5)
C57 0.064(5) 0.090(6) 0.082(5) -0.016(4) -0.004(4) -0.030(4)
C58 0.058(4) 0.085(5) 0.086(5) -0.009(4) -0.006(4) -0.026(4)
C59 0.074(5) 0.097(6) 0.072(5) -0.005(4) -0.006(4) -0.029(5)

loop_
_atom_type_symbol
_atom_type_description
_atom_type_scat_dispersion_real
_atom_type_scat_dispersion_imag
_atom_type_scat_source
C C 0.0033 0.0016
;
International Tables for Crystallography
(1992, Vol. C, Tables 4.2.6.8 and 6.1.1.4)
;
H H 0.0000 0.0000
;
International Tables for Crystallography
(1992, Vol. C, Table 6.1.1.4)
;
N N 0.0061 0.0033
;
International Tables for Crystallography
(1992, Vol. C, Tables 4.2.6.8 and 6.1.1.4)
;
O O 0.0106 0.0060
;
International Tables for Crystallography
(1992, Vol. C, Tables 4.2.6.8 and 6.1.1.4)
;
Ru Ru -1.2594 0.8363
;
International Tables for Crystallography
(1992, Vol. C, Tables 4.2.6.8 and 6.1.1.4)
;
S S 0.1246 0.1234
;
International Tables for Crystallography
(1992, Vol. C, Tables 4.2.6.8 and 6.1.1.4)
;
Cl Cl 0.1484 0.1585
;
International Tables for Crystallography
(1992, Vol. C, Tables 4.2.6.8 and 6.1.1.4)
;
Rh Rh -1.1178 0.9187
;
International Tables for Crystallography
(1992, Vol. C, Tables 4.2.6.8 and 6.1.1.4)
;

loop_
_geom_angle_atom_site_label_1
_geom_angle_atom_site_label_2
_geom_angle_atom_site_label_3
_geom_angle
_geom_angle_publ_flag
_geom_angle_site_symmetry_1
_geom_angle_site_symmetry_3
Rh1 Rh1 Ru1 0.000(15) yes 2_556 2_556
Rh1 Rh1 O1 88.90(8) yes 2_556 .
Rh1 Rh1 O2 89.53(8) yes 2_556 2_556
Rh1 Rh1 O4 89.22(8) yes 2_556 .
Rh1 Rh1 O5 89.28(8) yes 2_556 2_556
Rh1 Rh1 N1 176.45(9) yes 2_556 .
Ru1 Rh1 O1 88.90(8) yes 2_556 .
Ru1 Rh1 O2 89.53(8) yes 2_556 2_556
Ru1 Rh1 O4 89.22(8) yes 2_556 .
Ru1 Rh1 O5 89.28(8) yes 2_556 2_556
Ru1 Rh1 N1 176.45(9) yes 2_556 .
O1 Rh1 O2 178.32(11) yes . 2_556
O1 Rh1 O4 89.96(11) yes . .
O1 Rh1 O5 89.95(10) yes . 2_556
O1 Rh1 N1 88.93(12) yes . .
O2 Rh1 O4 90.63(11) yes 2_556 .
O2 Rh1 O5 89.42(11) yes 2_556 2_556
O2 Rh1 N1 92.66(12) yes 2_556 .
O4 Rh1 O5 178.49(11) yes . 2_556
O4 Rh1 N1 87.97(11) yes . .
O5 Rh1 N1 93.54(11) yes 2_556 .
Rh2 Rh2 Ru2 0.000(15) yes 2_765 2_765
Rh2 Rh2 O7 88.94(9) yes 2_765 .
Rh2 Rh2 O8 89.43(8) yes 2_765 2_765
Rh2 Rh2 O10 89.14(8) yes 2_765 .
Rh2 Rh2 O11 89.20(9) yes 2_765 2_765
Rh2 Rh2 N7 174.69(9) yes 2_765 .
Ru2 Rh2 O7 88.94(9) yes 2_765 .
Ru2 Rh2 O8 89.43(8) yes 2_765 2_765
Ru2 Rh2 O10 89.14(8) yes 2_765 .
Ru2 Rh2 O11 89.20(9) yes 2_765 2_765
Ru2 Rh2 N7 174.69(9) yes 2_765 .
O7 Rh2 O8 178.37(12) yes . 2_765
O7 Rh2 O10 90.67(11) yes . .
O7 Rh2 O11 89.86(12) yes . 2_765
O7 Rh2 N7 85.74(12) yes . .
O8 Rh2 O10 89.21(11) yes 2_765 .
O8 Rh2 O11 90.21(11) yes 2_765 2_765
O8 Rh2 N7 95.89(12) yes 2_765 .
O10 Rh2 O11 178.25(12) yes . 2_765
O10 Rh2 N7 91.05(13) yes . .
O11 Rh2 N7 90.66(13) yes 2_765 .
Rh1 Ru1 Ru1 0.000(15) yes 2_556 2_556
Rh1 Ru1 O1 88.90(8) yes 2_556 .
Rh1 Ru1 O2 89.53(8) yes 2_556 2_556
Rh1 Ru1 O4 89.22(8) yes 2_556 .
Rh1 Ru1 O5 89.28(8) yes 2_556 2_556
Rh1 Ru1 N1 176.45(9) yes 2_556 .
Ru1 Ru1 O1 88.90(8) yes 2_556 .
Ru1 Ru1 O2 89.53(8) yes 2_556 2_556
Ru1 Ru1 O4 89.22(8) yes 2_556 .
Ru1 Ru1 O5 89.28(8) yes 2_556 2_556
Ru1 Ru1 N1 176.45(9) yes 2_556 .
O1 Ru1 O2 178.32(11) yes . 2_556
O1 Ru1 O4 89.96(11) yes . .
O1 Ru1 O5 89.95(10) yes . 2_556
O1 Ru1 N1 88.93(12) yes . .
O2 Ru1 O4 90.63(11) yes 2_556 .
O2 Ru1 O5 89.42(11) yes 2_556 2_556
O2 Ru1 N1 92.66(12) yes 2_556 .
O4 Ru1 O5 178.49(11) yes . 2_556
O4 Ru1 N1 87.97(11) yes . .
O5 Ru1 N1 93.54(11) yes 2_556 .
Rh2 Ru2 Ru2 0.000(15) yes 2_765 2_765
Rh2 Ru2 O7 88.94(9) yes 2_765 .
Rh2 Ru2 O8 89.43(8) yes 2_765 2_765
Rh2 Ru2 O10 89.14(8) yes 2_765 .
Rh2 Ru2 O11 89.20(9) yes 2_765 2_765
Rh2 Ru2 N7 174.69(9) yes 2_765 .
Ru2 Ru2 O7 88.94(9) yes 2_765 .
Ru2 Ru2 O8 89.43(8) yes 2_765 2_765
Ru2 Ru2 O10 89.14(8) yes 2_765 .
Ru2 Ru2 O11 89.20(9) yes 2_765 2_765
Ru2 Ru2 N7 174.69(9) yes 2_765 .
O7 Ru2 O8 178.37(12) yes . 2_765
O7 Ru2 O10 90.67(11) yes . .
O7 Ru2 O11 89.86(12) yes . 2_765
O7 Ru2 N7 85.74(12) yes . .
O8 Ru2 O10 89.21(11) yes 2_765 .
O8 Ru2 O11 90.21(11) yes 2_765 2_765
O8 Ru2 N7 95.89(12) yes 2_765 .
O10 Ru2 O11 178.25(12) yes . 2_765
O10 Ru2 N7 91.05(13) yes . .
O11 Ru2 N7 90.66(13) yes 2_765 .
N3 S1 N4 100.84(19) yes . .
N5 S2 N6 100.82(18) yes . .
Rh1 O1 Ru1 0.000(17) yes . .
Rh1 O1 C13 119.4(3) yes . .
Ru1 O1 C13 119.4(3) yes . .
Rh1 O2 Ru1 0.000(17) yes 2_556 2_556
Rh1 O2 C13 118.7(3) yes 2_556 .
Ru1 O2 C13 118.7(3) yes 2_556 .
C15 O3 C16 118.2(5) yes . .
Rh1 O4 Ru1 0.000(17) yes . .
Rh1 O4 C21 118.9(3) yes . .
Ru1 O4 C21 118.9(3) yes . .
Rh1 O5 Ru1 0.000(17) yes 2_556 2_556
Rh1 O5 C21 119.0(3) yes 2_556 .
Ru1 O5 C21 119.0(3) yes 2_556 .
C23 O6 C24 117.8(3) yes . .
Rh2 O7 Ru2 0.000(18) yes . .
Rh2 O7 C29 119.2(3) yes . .
Ru2 O7 C29 119.2(3) yes . .
Rh2 O8 Ru2 0.000(18) yes 2_765 2_765
Rh2 O8 C29 118.2(3) yes 2_765 .
Ru2 O8 C29 118.2(3) yes 2_765 .
C31 O9 C32 118.4(4) yes . .
Rh2 O10 Ru2 0.000(17) yes . .
Rh2 O10 C37 118.8(3) yes . .
Ru2 O10 C37 118.8(3) yes . .
Rh2 O11 Ru2 0.000(17) yes 2_765 2_765
Rh2 O11 C37 119.3(3) yes 2_765 .
Ru2 O11 C37 119.3(3) yes 2_765 .
C39 O12 C40 117.7(4) yes . .
Rh1 N1 Ru1 0.000(15) yes . .
Rh1 N1 C1 162.4(3) yes . .
Ru1 N1 C1 162.4(3) yes . .
S1 N3 C5 106.5(3) yes . .
S1 N4 C6 106.8(3) yes . .
S2 N5 C8 106.4(3) yes . .
S2 N6 C9 106.8(3) yes . .
Rh2 N7 Ru2 0.000(15) yes . .
Rh2 N7 C10 165.1(4) yes . .
Ru2 N7 C10 165.1(4) yes . .
N1 C1 C2 173.5(4) yes . .
C1 C2 C3 111.4(4) yes . .
C1 C2 C4 123.7(4) yes . .
C3 C2 C4 124.8(4) yes . .
N2 C3 C2 173.9(6) yes . .
C2 C4 C5 123.1(4) yes . .
C2 C4 C9 124.1(4) yes . .
C5 C4 C9 112.8(4) yes . .
N3 C5 C4 123.5(4) yes . .
N3 C5 C6 113.1(4) yes . .
C4 C5 C6 123.3(4) yes . .
N4 C6 C5 112.8(4) yes . .
N4 C6 C7 123.2(4) yes . .
C5 C6 C7 124.0(4) yes . .
C6 C7 C8 112.3(4) yes . .
C6 C7 C11 123.6(4) yes . .
C8 C7 C11 124.1(4) yes . .
N5 C8 C7 123.3(4) yes . .
N5 C8 C9 112.9(4) yes . .
C7 C8 C9 123.8(4) yes . .
N6 C9 C4 123.2(4) yes . .
N6 C9 C8 113.1(4) yes . .
C4 C9 C8 123.7(4) yes . .
N7 C10 C11 174.6(5) yes . .
C7 C11 C10 123.4(4) yes . .
C7 C11 C12 124.7(4) yes . .
C10 C11 C12 111.8(4) yes . .
N8 C12 C11 174.1(6) yes . .
O1 C13 O2 123.5(4) yes . .
O1 C13 C14 119.0(4) yes . .
O2 C13 C14 117.5(4) yes . .
C13 C14 C15 122.3(4) yes . .
C13 C14 C20 117.3(5) yes . .
C15 C14 C20 120.4(5) yes . .
O3 C15 C14 118.0(5) yes . .
O3 C15 C17 123.8(5) yes . .
C14 C15 C17 118.2(5) yes . .
C15 C17 C18 119.5(6) yes . .
Cl1 C18 C17 119.1(5) yes . .
Cl1 C18 C19 117.3(5) yes . .
C17 C18 C19 123.5(7) yes . .
C18 C19 C20 118.3(6) yes . .
C14 C20 C19 120.1(6) yes . .
O4 C21 O5 123.5(3) yes . .
O4 C21 C22 116.4(3) yes . .
O5 C21 C22 120.0(4) yes . .
C21 C22 C23 122.9(4) yes . .
C21 C22 C28 118.1(4) yes . .
C23 C22 C28 119.0(4) yes . .
O6 C23 C22 118.3(3) yes . .
O6 C23 C25 122.4(4) yes . .
C22 C23 C25 119.3(4) yes . .
C23 C25 C26 118.5(4) yes . .
Cl2 C26 C25 117.7(4) yes . .
Cl2 C26 C27 119.0(4) yes . .
C25 C26 C27 123.3(4) yes . .
C26 C27 C28 117.6(4) yes . .
C22 C28 C27 122.2(4) yes . .
O7 C29 O8 124.2(4) yes . .
O7 C29 C30 115.6(4) yes . .
O8 C29 C30 120.2(4) yes . .
C29 C30 C31 123.1(4) yes . .
C29 C30 C36 117.4(5) yes . .
C31 C30 C36 119.5(4) yes . .
O9 C31 C30 118.2(4) yes . .
O9 C31 C33 123.5(5) yes . .
C30 C31 C33 118.3(5) yes . .
C31 C33 C34 119.6(5) yes . .
Cl3 C34 C33 117.9(5) yes . .
Cl3 C34 C35 119.5(5) yes . .
C33 C34 C35 122.6(5) yes . .
C34 C35 C36 117.4(5) yes . .
C30 C36 C35 122.6(6) yes . .
O10 C37 O11 123.6(4) yes . .
O10 C37 C38 120.2(4) yes . .
O11 C37 C38 116.1(4) yes . .
C37 C38 C39 122.6(4) yes . .
C37 C38 C44 118.7(4) yes . .
C39 C38 C44 118.7(4) yes . .
O12 C39 C38 116.8(4) yes . .
O12 C39 C41 123.7(5) yes . .
C38 C39 C41 119.5(4) yes . .
C39 C41 C42 119.3(5) yes . .
Cl4 C42 C41 118.3(4) yes . .
Cl4 C42 C43 119.1(4) yes . .
C41 C42 C43 122.6(5) yes . .
C42 C43 C44 118.3(5) yes . .
C38 C44 C43 121.7(5) yes . .
C46 C45 C50 118.9(6) yes . .
C45 C46 C47 120.5(6) yes . .
C46 C47 C48 120.6(6) yes . .
C47 C48 C49 119.7(6) yes . .
C48 C49 C50 120.6(6) yes . .
C45 C50 C49 119.8(6) yes . .
C52 C51 C56 115.9(9) yes . .
C51 C52 C53 129.4(10) yes . .
C52 C53 C54 112.8(10) yes . .
C53 C54 C55 127.4(10) yes . .
C54 C55 C56 124.6(10) yes . .
C51 C56 C55 110.0(10) yes . .
C58 C57 C59 120.1(7) yes . 2_555
C57 C58 C59 120.7(8) yes . .
C57 C59 C58 119.3(8) yes 2_555 .
O3 C16 H16A 109.474 no . .
O3 C16 H16B 109.469 no . .
O3 C16 H16C 109.474 no . .
H16A C16 H16B 109.470 no . .
H16A C16 H16C 109.472 no . .
H16B C16 H16C 109.468 no . .
C15 C17 H17 120.238 no . .
C18 C17 H17 120.238 no . .
C18 C19 H19 120.866 no . .
C20 C19 H19 120.883 no . .
C14 C20 H20 119.943 no . .
C19 C20 H20 119.939 no . .
O6 C24 H24A 109.478 no . .
O6 C24 H24B 109.469 no . .
O6 C24 H24C 109.474 no . .
H24A C24 H24B 109.466 no . .
H24A C24 H24C 109.468 no . .
H24B C24 H24C 109.472 no . .
C23 C25 H25 120.765 no . .
C26 C25 H25 120.768 no . .
C26 C27 H27 121.212 no . .
C28 C27 H27 121.213 no . .
C22 C28 H28 118.878 no . .
C27 C28 H28 118.879 no . .
O9 C32 H32A 109.470 no . .
O9 C32 H32B 109.478 no . .
O9 C32 H32C 109.470 no . .
H32A C32 H32B 109.472 no . .
H32A C32 H32C 109.470 no . .
H32B C32 H32C 109.468 no . .
C31 C33 H33 120.218 no . .
C34 C33 H33 120.213 no . .
C34 C35 H35 121.317 no . .
C36 C35 H35 121.322 no . .
C30 C36 H36 118.694 no . .
C35 C36 H36 118.699 no . .
O12 C40 H40A 109.477 no . .
O12 C40 H40B 109.466 no . .
O12 C40 H40C 109.466 no . .
H40A C40 H40B 109.474 no . .
H40A C40 H40C 109.479 no . .
H40B C40 H40C 109.464 no . .
C39 C41 H41 120.383 no . .
C42 C41 H41 120.360 no . .
C42 C43 H43 120.871 no . .
C44 C43 H43 120.856 no . .
C38 C44 H44 119.120 no . .
C43 C44 H44 119.135 no . .
C46 C45 H45 120.571 no . .
C50 C45 H45 120.571 no . .
C45 C46 H46 119.746 no . .
C47 C46 H46 119.750 no . .
C46 C47 H47 119.727 no . .
C48 C47 H47 119.722 no . .
C47 C48 H48 120.178 no . .
C49 C48 H48 120.154 no . .
C48 C49 H49 119.717 no . .
C50 C49 H49 119.702 no . .
C45 C50 H50 120.095 no . .
C49 C50 H50 120.102 no . .
C52 C51 H51 122.067 no . .
C56 C51 H51 122.074 no . .
C51 C52 H52 115.312 no . .
C53 C52 H52 115.312 no . .
C52 C53 H53 123.605 no . .
C54 C53 H53 123.617 no . .
C53 C54 H54 116.293 no . .
C55 C54 H54 116.293 no . .
C54 C55 H55 117.696 no . .
C56 C55 H55 117.718 no . .
C51 C56 H56 125.019 no . .
C55 C56 H56 125.014 no . .
C58 C57 H57 119.961 no . .
C59 C57 H57 119.957 no 2_555 .
C57 C58 H58 119.667 no . .
C59 C58 H58 119.666 no . .
C57 C59 H59 120.368 no 2_555 .
C58 C59 H59 120.381 no . .

loop_
_geom_bond_atom_site_label_1
_geom_bond_atom_site_label_2
_geom_bond_distance
_geom_bond_publ_flag
_geom_bond_site_symmetry_2
Rh1 Rh1 2.2999(5) yes 2_556
Rh1 Ru1 2.2999(5) yes 2_556
Rh1 O1 2.017(3) yes .
Rh1 O2 2.018(3) yes 2_556
Rh1 O4 2.022(3) yes .
Rh1 O5 2.022(3) yes 2_556
Rh1 N1 2.244(4) yes .
Rh2 Rh2 2.3006(5) yes 2_765
Rh2 Ru2 2.3006(5) yes 2_765
Rh2 O7 2.012(3) yes .
Rh2 O8 2.023(3) yes 2_765
Rh2 O10 2.026(3) yes .
Rh2 O11 2.014(3) yes 2_765
Rh2 N7 2.248(4) yes .
Ru1 Ru1 2.2999(5) yes 2_556
Ru1 O1 2.017(3) yes .
Ru1 O2 2.018(3) yes 2_556
Ru1 O4 2.022(3) yes .
Ru1 O5 2.022(3) yes 2_556
Ru1 N1 2.244(4) yes .
Ru2 Ru2 2.3006(5) yes 2_765
Ru2 O7 2.012(3) yes .
Ru2 O8 2.023(3) yes 2_765
Ru2 O10 2.026(3) yes .
Ru2 O11 2.014(3) yes 2_765
Ru2 N7 2.248(4) yes .
Cl1 C18 1.751(8) yes .
Cl2 C26 1.748(4) yes .
Cl3 C34 1.737(6) yes .
Cl4 C42 1.744(5) yes .
S1 N3 1.611(4) yes .
S1 N4 1.614(4) yes .
S2 N5 1.613(4) yes .
S2 N6 1.613(4) yes .
O1 C13 1.276(5) yes .
O2 C13 1.273(5) yes .
O3 C15 1.340(7) yes .
O3 C16 1.436(7) yes .
O4 C21 1.278(5) yes .
O5 C21 1.272(5) yes .
O6 C23 1.348(5) yes .
O6 C24 1.434(5) yes .
O7 C29 1.271(5) yes .
O8 C29 1.267(5) yes .
O9 C31 1.348(7) yes .
O9 C32 1.448(6) yes .
O10 C37 1.272(5) yes .
O11 C37 1.272(6) yes .
O12 C39 1.356(6) yes .
O12 C40 1.437(6) yes .
N1 C1 1.135(6) yes .
N2 C3 1.155(6) yes .
N3 C5 1.347(5) yes .
N4 C6 1.344(6) yes .
N5 C8 1.351(5) yes .
N6 C9 1.337(6) yes .
N7 C10 1.137(6) yes .
N8 C12 1.156(6) yes .
C1 C2 1.428(6) yes .
C2 C3 1.427(6) yes .
C2 C4 1.396(6) yes .
C4 C5 1.444(6) yes .
C4 C9 1.437(5) yes .
C5 C6 1.437(6) yes .
C6 C7 1.440(6) yes .
C7 C8 1.443(6) yes .
C7 C11 1.396(6) yes .
C8 C9 1.436(6) yes .
C10 C11 1.433(7) yes .
C11 C12 1.425(6) yes .
C13 C14 1.474(7) yes .
C14 C15 1.426(7) yes .
C14 C20 1.384(7) yes .
C15 C17 1.394(9) yes .
C17 C18 1.357(9) yes .
C18 C19 1.374(10) yes .
C19 C20 1.392(9) yes .
C21 C22 1.484(5) yes .
C22 C23 1.415(6) yes .
C22 C28 1.388(6) yes .
C23 C25 1.404(5) yes .
C25 C26 1.381(6) yes .
C26 C27 1.379(7) yes .
C27 C28 1.376(6) yes .
C29 C30 1.484(6) yes .
C30 C31 1.412(7) yes .
C30 C36 1.391(7) yes .
C31 C33 1.398(7) yes .
C33 C34 1.385(8) yes .
C34 C35 1.387(9) yes .
C35 C36 1.364(7) yes .
C37 C38 1.479(6) yes .
C38 C39 1.422(7) yes .
C38 C44 1.401(6) yes .
C39 C41 1.388(7) yes .
C41 C42 1.384(7) yes .
C42 C43 1.381(8) yes .
C43 C44 1.373(7) yes .
C45 C46 1.371(9) yes .
C45 C50 1.398(10) yes .
C46 C47 1.351(8) yes .
C47 C48 1.379(8) yes .
C48 C49 1.356(9) yes .
C49 C50 1.364(9) yes .
C51 C52 1.344(16) yes .
C51 C56 1.526(16) yes .
C52 C53 1.492(13) yes .
C53 C54 1.219(16) yes .
C54 C55 1.352(16) yes .
C55 C56 1.511(14) yes .
C57 C58 1.362(11) yes .
C57 C59 1.401(12) yes 2_555
C58 C59 1.370(11) yes .
C16 H16A 0.980 no .
C16 H16B 0.980 no .
C16 H16C 0.980 no .
C17 H17 0.950 no .
C19 H19 0.950 no .
C20 H20 0.950 no .
C24 H24A 0.980 no .
C24 H24B 0.980 no .
C24 H24C 0.980 no .
C25 H25 0.950 no .
C27 H27 0.950 no .
C28 H28 0.950 no .
C32 H32A 0.980 no .
C32 H32B 0.980 no .
C32 H32C 0.980 no .
C33 H33 0.950 no .
C35 H35 0.950 no .
C36 H36 0.950 no .
C40 H40A 0.980 no .
C40 H40B 0.980 no .
C40 H40C 0.980 no .
C41 H41 0.950 no .
C43 H43 0.950 no .
C44 H44 0.950 no .
C45 H45 0.950 no .
C46 H46 0.950 no .
C47 H47 0.950 no .
C48 H48 0.950 no .
C49 H49 0.950 no .
C50 H50 0.950 no .
C51 H51 0.950 no .
C52 H52 0.950 no .
C53 H53 0.950 no .
C54 H54 0.950 no .
C55 H55 0.950 no .
C56 H56 0.950 no .
C57 H57 0.950 no .
C58 H58 0.950 no .
C59 H59 0.950 no .

loop_
_geom_contact_atom_site_label_1
_geom_contact_atom_site_label_2
_geom_contact_distance
_geom_contact_publ_flag
_geom_contact_site_symmetry_2
S1 C32 3.551(6) no 2_765
O1 O3 2.650(5) no .
O1 C15 2.909(7) no .
O1 C20 3.550(6) no .
O1 C21 3.478(5) no .
O1 C21 3.504(5) no 2_556
O2 C20 2.758(7) no .
O2 C21 3.467(5) no .
O2 C21 3.531(5) no 2_556
O3 C13 2.844(6) no .
O4 C13 3.486(5) no .
O4 C13 3.504(5) no 2_556
O4 C28 2.724(5) no .
O5 O6 2.626(4) no .
O5 C13 3.481(5) no .
O5 C13 3.511(5) no 2_556
O5 C23 2.905(5) no .
O6 C21 2.865(5) no .
O7 C36 2.687(6) no .
O7 C37 3.498(5) no .
O7 C37 3.475(5) no 2_765
O8 O9 2.615(4) no .
O8 C31 2.903(5) no .
O8 C37 3.509(5) no .
O8 C37 3.487(5) no 2_765
O9 C29 2.863(6) no .
O10 O12 2.677(5) no .
O10 C29 3.501(5) no .
O10 C29 3.477(5) no 2_765
O10 C39 2.950(6) no .
O10 C44 3.586(5) no .
O11 C29 3.475(5) no .
O11 C29 3.491(5) no 2_765
O11 C44 2.771(6) no .
O12 C37 2.831(6) no .
N1 N6 3.231(5) no .
N1 C3 3.306(6) no .
N1 C4 3.568(6) no .
N2 N3 3.246(6) no .
N2 C1 3.324(6) no .
N3 C2 2.952(6) no .
N3 C3 2.777(7) no .
N4 N7 3.187(6) no .
N4 C10 2.752(6) no .
N4 C11 2.949(6) no .
N5 N8 3.281(6) no .
N5 C11 2.966(6) no .
N5 C12 2.806(6) no .
N6 C1 2.773(5) no .
N6 C2 2.954(5) no .
N7 C7 3.566(6) no .
N7 C12 3.329(6) no .
N8 C10 3.336(6) no .
C1 C9 2.994(6) no .
C3 C5 3.001(7) no .
C4 C7 3.036(6) no .
C5 C8 2.796(6) no .
C6 C9 2.794(6) no .
C6 C10 2.984(6) no .
C8 C12 3.018(6) no .
C14 C18 2.737(9) no .
C15 C19 2.804(8) no .
C16 C17 2.795(9) no .
C17 C20 2.784(9) no .
C22 C26 2.755(5) no .
C23 C27 2.809(6) no .
C24 C25 2.771(7) no .
C25 C28 2.776(6) no .
C30 C34 2.751(7) no .
C31 C35 2.822(8) no .
C32 C33 2.815(9) no .
C33 C36 2.760(8) no .
C38 C42 2.764(7) no .
C39 C43 2.806(7) no .
C40 C41 2.797(7) no .
C41 C44 2.777(7) no .
C45 C48 2.749(8) no .
C46 C49 2.737(9) no .
C47 C50 2.733(8) no .
C51 C54 2.818(14) no .
C52 C55 2.636(15) no .
C53 C56 2.964(16) no .
C57 C57 2.749(11) no 2_555
C58 C58 2.753(12) no 2_555
C59 C59 2.763(12) no 2_555
Cl1 O8 3.552(4) no 1_456
Cl1 C29 3.360(5) no 1_456
Cl1 C30 3.287(5) no 1_456
Cl1 C37 3.503(4) no 1_456
Cl2 N3 3.311(4) no 1_455
Cl2 C5 3.456(5) no 1_455
Cl2 C43 3.586(5) no 2_565
Cl3 N5 3.501(4) no 1_655
Cl3 C57 3.352(8) no 1_755
Cl3 C59 3.333(8) no 2_755
Cl4 C22 3.485(5) no 1_654
Cl4 C28 3.351(5) no 1_654
S1 O9 3.579(4) no 1_455
O1 C24 3.066(5) no 1_655
O2 C46 3.521(7) no 2_556
O5 C24 3.533(6) no 2_456
O5 C46 3.532(7) no 2_556
O6 N6 3.600(5) no 1_455
O6 C24 3.380(6) no 2_456
O6 C47 3.544(7) no 2_556
O8 Cl1 3.552(4) no 1_654
O9 S1 3.579(4) no 1_655
O9 N4 3.377(5) no 1_655
O10 C32 3.092(6) no 1_455
O11 C55 3.547(11) no 2_755
O12 C18 3.549(6) no 1_654
O12 C19 3.555(7) no 1_654
O12 C32 3.540(6) no 1_455
N1 N8 3.376(6) no 1_455
N1 C24 3.588(6) no 1_655
N2 C10 3.551(7) no 1_455
N3 Cl2 3.311(4) no 1_655
N3 C29 3.546(6) no 1_455
N3 C30 3.411(6) no 1_455
N3 C44 3.461(6) no 2_665
N4 O9 3.377(5) no 1_455
N4 C31 3.418(7) no 1_455
N4 C32 3.553(7) no 1_455
N4 C56 3.538(13) no 1_565
N5 Cl3 3.501(4) no 1_455
N6 O6 3.600(5) no 1_655
N6 C23 3.553(6) no 1_655
N6 C45 3.439(8) no .
N6 C46 3.548(8) no .
N7 C32 3.512(7) no 1_455
N8 N1 3.376(6) no 1_655
N8 C1 3.302(6) no 1_655
N8 C57 3.461(10) no 1_655
N8 C58 3.310(9) no 1_655
C1 N8 3.302(6) no 1_455
C4 C25 3.476(6) no 1_655
C4 C26 3.433(6) no 1_655
C4 C35 3.484(7) no 1_455
C4 C36 3.509(7) no 1_455
C5 Cl2 3.456(5) no 1_655
C5 C26 3.418(6) no 1_655
C5 C30 3.481(6) no 1_455
C5 C36 3.436(7) no 1_455
C6 C27 3.357(6) no 1_655
C6 C31 3.453(6) no 1_455
C6 C33 3.462(7) no 1_455
C7 C27 3.394(6) no 1_655
C7 C28 3.435(6) no 1_655
C7 C33 3.506(7) no 1_455
C7 C34 3.590(7) no 1_455
C8 C22 3.564(6) no 1_655
C8 C28 3.434(6) no 1_655
C8 C34 3.535(7) no 1_455
C9 C23 3.545(6) no 1_655
C9 C25 3.529(6) no 1_655
C9 C35 3.524(7) no 1_455
C10 N2 3.551(7) no 1_655
C15 C42 3.566(6) no 1_456
C16 C53 3.364(13) no 2_656
C17 C41 3.575(7) no 1_456
C18 O12 3.549(6) no 1_456
C18 C39 3.374(6) no 1_456
C18 C48 3.514(8) no 2_656
C19 O12 3.555(7) no 1_456
C19 C40 3.531(8) no 1_456
C22 Cl4 3.485(5) no 1_456
C22 C8 3.564(6) no 1_455
C23 N6 3.553(6) no 1_455
C23 C9 3.545(6) no 1_455
C24 O1 3.066(5) no 1_455
C24 O5 3.533(6) no 2_456
C24 O6 3.380(6) no 2_456
C24 N1 3.588(6) no 1_455
C25 C4 3.476(6) no 1_455
C25 C9 3.529(6) no 1_455
C26 C4 3.433(6) no 1_455
C26 C5 3.418(6) no 1_455
C27 C6 3.357(6) no 1_455
C27 C7 3.394(6) no 1_455
C27 C53 3.454(12) no 1_465
C27 C54 3.529(12) no 1_465
C28 Cl4 3.351(5) no 1_456
C28 C7 3.435(6) no 1_455
C28 C8 3.434(6) no 1_455
C29 Cl1 3.360(5) no 1_654
C29 N3 3.546(6) no 1_655
C30 Cl1 3.287(5) no 1_654
C30 N3 3.411(6) no 1_655
C30 C5 3.481(6) no 1_655
C31 N4 3.418(7) no 1_655
C31 C6 3.453(6) no 1_655
C32 O10 3.092(6) no 1_655
C32 O12 3.540(6) no 1_655
C32 N4 3.553(7) no 1_655
C32 N7 3.512(7) no 1_655
C33 C6 3.462(7) no 1_655
C33 C7 3.506(7) no 1_655
C34 C7 3.590(7) no 1_655
C34 C8 3.535(7) no 1_655
C35 C4 3.484(7) no 1_655
C35 C9 3.524(7) no 1_655
C36 C4 3.509(7) no 1_655
C36 C5 3.436(7) no 1_655
C37 Cl1 3.503(4) no 1_654
C39 C18 3.374(6) no 1_654
C40 C19 3.531(8) no 1_654
C40 C45 3.584(9) no 2_655
C40 C50 3.401(10) no 2_655
C41 C17 3.575(7) no 1_654
C42 C15 3.566(6) no 1_654
C43 Cl2 3.586(5) no 2_565
C44 N3 3.461(6) no 2_665
C45 N6 3.439(8) no .
C45 C40 3.584(9) no 2_655
C46 O2 3.521(7) no 2_556
C46 O5 3.532(7) no 2_556
C46 N6 3.548(8) no .
C47 O6 3.544(7) no 2_556
C48 C18 3.514(8) no 2_656
C50 C40 3.401(10) no 2_655
C53 C16 3.364(13) no 2_656
C53 C27 3.454(12) no 1_645
C54 C27 3.529(12) no 1_645
C55 O11 3.547(11) no 2_755
C56 N4 3.538(13) no 1_545
C57 Cl3 3.352(8) no 1_355
C57 N8 3.461(10) no 1_455
C58 N8 3.310(9) no 1_455
C59 Cl3 3.333(8) no 2_755
Cl1 H17 2.7800 no .
Cl1 H19 2.7665 no .
Cl2 H25 2.7774 no .
Cl2 H27 2.8110 no .
Cl3 H33 2.7702 no .
Cl3 H35 2.8229 no .
Cl4 H41 2.7854 no .
Cl4 H43 2.8072 no .
S1 H32A 2.8131 no 2_765
S1 H32B 3.4759 no 2_765
S2 H24A 3.4108 no 2_556
S2 H24B 2.9550 no 2_556
O2 H20 2.4714 no .
O3 H17 2.6338 no .
O4 H28 2.3845 no .
O6 H25 2.6315 no .
O7 H36 2.3340 no .
O9 H33 2.6378 no .
O11 H44 2.4868 no .
O12 H41 2.6386 no .
N2 H28 3.5736 no .
N4 H32A 3.5107 no 2_765
N6 H24B 3.4961 no 2_556
N8 H36 3.5749 no .
C13 H20 2.5804 no .
C14 H17 3.2858 no .
C14 H19 3.2674 no .
C15 H16A 2.6308 no .
C15 H16B 3.1891 no .
C15 H16C 2.6214 no .
C15 H20 3.2964 no .
C16 H17 2.4918 no .
C17 H16A 2.7500 no .
C17 H16C 2.7160 no .
C17 H19 3.2568 no .
C18 H20 3.2358 no .
C19 H17 3.2554 no .
C21 H28 2.5904 no .
C22 H25 3.2974 no .
C22 H27 3.2788 no .
C23 H24A 2.6922 no .
C23 H24B 3.1857 no .
C23 H24C 2.5598 no .
C23 H28 3.2710 no .
C24 H25 2.4673 no .
C25 H24A 2.8069 no .
C25 H24C 2.6040 no .
C25 H27 3.2838 no .
C26 H28 3.2148 no .
C27 H25 3.2810 no .
C29 H36 2.5775 no .
C30 H33 3.2773 no .
C30 H35 3.2760 no .
C31 H32A 3.2022 no .
C31 H32B 2.7168 no .
C31 H32C 2.5829 no .
C31 H36 3.2734 no .
C32 H33 2.5115 no .
C33 H32B 2.8496 no .
C33 H32C 2.6649 no .
C33 H35 3.2878 no .
C34 H36 3.2097 no .
C35 H33 3.2814 no .
C37 H44 2.6161 no .
C38 H41 3.2904 no .
C38 H43 3.2823 no .
C39 H40A 3.2001 no .
C39 H40B 2.6063 no .
C39 H40C 2.6549 no .
C39 H44 3.2850 no .
C40 H41 2.4914 no .
C41 H40B 2.6664 no .
C41 H40C 2.8012 no .
C41 H43 3.2797 no .
C42 H44 3.2224 no .
C43 H41 3.2761 no .
C45 H47 3.2198 no .
C45 H49 3.2482 no .
C46 H48 3.2268 no .
C46 H50 3.2437 no .
C47 H45 3.2220 no .
C47 H49 3.2237 no .
C48 H46 3.2281 no .
C48 H50 3.2181 no .
C49 H45 3.2486 no .
C49 H47 3.2203 no .
C50 H46 3.2454 no .
C50 H48 3.2197 no .
C51 H53 3.4039 no .
C51 H55 3.3605 no .
C52 H54 3.1430 no .
C52 H55 3.5849 no .
C52 H56 3.3176 no .
C53 H51 3.4122 no .
C53 H55 3.1144 no .
C54 H52 3.0903 no .
C54 H56 3.3985 no .
C55 H51 3.3810 no .
C55 H52 3.5842 no .
C55 H53 3.1732 no .
C56 H52 3.2883 no .
C56 H54 3.3633 no .
C57 H58 3.2506 no 2_555
C57 H59 3.2309 no .
C58 H57 3.2478 no 2_555
C58 H59 3.2501 no 2_555
C59 H57 3.2296 no .
C59 H58 3.2516 no 2_555
H16A H17 2.3163 no .
H16B H17 3.4631 no .
H16C H17 2.2496 no .
H19 H20 2.3541 no .
H24A H25 2.3377 no .
H24B H25 3.4345 no .
H24C H25 2.1716 no .
H27 H28 2.3267 no .
H32A H33 3.4825 no .
H32B H33 2.3749 no .
H32C H33 2.2392 no .
H35 H36 2.3140 no .
H40A H41 3.4592 no .
H40B H41 2.1914 no .
H40C H41 2.3720 no .
H43 H44 2.3228 no .
H45 H46 2.3257 no .
H45 H50 2.3573 no .
H46 H47 2.2940 no .
H47 H48 2.3281 no .
H48 H49 2.3039 no .
H49 H50 2.3111 no .
H51 H52 2.2548 no .
H51 H56 2.5753 no .
H52 H53 2.4248 no .
H53 H54 2.1671 no .
H54 H55 2.2149 no .
H55 H56 2.4984 no .
H57 H58 2.3063 no .
H57 H59 2.3554 no 2_555
H58 H59 2.3205 no .
Rh1 H24C 3.5529 no 1_655
Rh1 H46 3.3774 no .
Ru1 H24C 3.5529 no 1_655
Ru1 H46 3.3774 no .
Cl1 H48 3.0889 no 2_656
Cl1 H49 3.3014 no 2_656
Cl1 H56 3.2279 no 2_656
Cl2 H16B 3.1583 no 1_455
Cl2 H16C 3.4715 no 1_455
Cl2 H43 3.0638 no 2_565
Cl2 H52 3.3279 no 2_556
Cl2 H53 3.0878 no 2_556
Cl3 H50 3.4552 no 1_655
Cl3 H50 3.2140 no 2_755
Cl3 H57 2.9045 no 1_755
Cl3 H59 2.8683 no 2_755
Cl4 H16A 3.5817 no 1_654
Cl4 H28 3.5225 no 1_654
Cl4 H47 3.3348 no 2_655
Cl4 H51 3.3047 no 2_655
Cl4 H52 3.3397 no 2_655
S1 H44 3.5863 no 2_665
S1 H56 3.5248 no 1_565
S2 H20 3.5395 no 2_656
O1 H24A 2.9321 no 1_655
O1 H24B 2.9906 no 1_655
O1 H24C 2.7555 no 1_655
O2 H45 3.5746 no 2_556
O2 H46 2.7282 no 2_556
O3 H24A 2.9905 no 1_655
O3 H24C 3.4726 no 1_655
O3 H25 3.1307 no 1_655
O5 H24B 2.8422 no 2_456
O5 H24C 3.3432 no 2_456
O5 H46 2.6497 no 2_556
O6 H24B 2.5693 no 2_456
O6 H46 3.4224 no 2_556
O6 H47 2.9609 no 2_556
O8 H32A 2.9937 no 2_865
O8 H56 3.3951 no 2_755
O9 H32A 2.8961 no 2_865
O9 H56 3.1205 no 2_755
O10 H32A 2.8880 no 1_455
O10 H32B 2.9476 no 1_455
O10 H32C 2.9107 no 1_455
O11 H55 2.6957 no 2_755
O12 H19 3.5115 no 1_654
O12 H32B 2.7604 no 1_455
O12 H32C 3.5156 no 1_455
O12 H33 3.4665 no 1_455
N1 H24C 2.6809 no 1_655
N1 H45 3.2793 no .
N1 H46 3.0829 no .
N2 H44 2.7207 no 2_665
N2 H54 2.8978 no 1_465
N2 H55 3.0734 no 1_465
N3 H44 3.0330 no 2_665
N4 H27 3.3715 no 1_655
N4 H32C 2.9632 no 1_455
N4 H56 3.4438 no 1_565
N5 H20 3.2335 no 2_656
N5 H57 3.4276 no 1_655
N6 H24C 3.2505 no 1_655
N6 H45 3.5506 no .
N7 H32A 3.5978 no 1_455
N7 H32C 2.6390 no 1_455
N7 H55 2.9237 no 1_565
N8 H20 3.3724 no 2_656
N8 H45 3.2304 no 1_655
N8 H57 2.9088 no 1_655
N8 H58 2.5897 no 1_655
C1 H24C 2.8394 no 1_655
C1 H25 3.5520 no 1_655
C1 H45 3.4249 no .
C2 H24C 3.5925 no 1_655
C2 H25 3.4735 no 1_655
C2 H36 3.5931 no 1_455
C3 H44 3.3664 no 2_665
C4 H35 3.5700 no 1_455
C6 H27 3.2034 no 1_655
C6 H32C 3.5658 no 1_455
C7 H27 3.4143 no 1_655
C7 H28 3.4864 no 1_655
C7 H33 3.5734 no 1_455
C9 H35 3.4564 no 1_455
C10 H32C 2.7602 no 1_455
C10 H55 3.2948 no 1_565
C11 H28 3.4409 no 1_655
C11 H32C 3.5041 no 1_455
C11 H33 3.5854 no 1_455
C12 H28 3.5133 no 1_655
C12 H57 3.1788 no 1_655
C12 H58 3.3009 no 1_655
C13 H24A 3.4639 no 1_655
C14 H24A 3.3331 no 1_655
C15 H24A 3.1119 no 1_655
C15 H48 3.5728 no 2_656
C16 H25 3.0030 no 1_655
C16 H43 3.5745 no 1_456
C16 H53 3.4131 no 2_656
C17 H48 2.8476 no 2_656
C18 H40B 3.5197 no 1_456
C18 H48 2.7838 no 2_656
C18 H49 3.5319 no 2_656
C19 H40B 2.8150 no 1_456
C19 H48 3.4709 no 2_656
C19 H49 3.5997 no 2_656
C19 H57 3.2998 no 2_556
C19 H59 3.3451 no 1_556
C20 H40B 3.0335 no 1_456
C20 H41 3.5741 no 1_456
C20 H57 3.2624 no 2_556
C21 H24B 3.4766 no 2_456
C21 H46 3.5137 no 2_556
C23 H24B 3.5531 no 2_456
C23 H47 3.1024 no 2_556
C24 H24B 3.1241 no 2_456
C24 H47 3.3393 no 2_556
C25 H16B 3.5964 no 1_455
C25 H16C 3.3685 no 1_455
C25 H47 3.5180 no 2_556
C26 H52 3.3668 no 2_556
C27 H53 3.5371 no 1_465
C32 H32A 3.3554 no 2_865
C32 H56 3.5669 no 2_755
C33 H40C 3.4185 no 1_655
C33 H49 3.3920 no 2_755
C34 H49 3.2688 no 2_755
C35 H50 3.2553 no 1_655
C35 H58 3.5735 no 1_655
C35 H59 3.4278 no 1_655
C36 H58 3.5997 no 1_655
C37 H32B 3.5978 no 1_455
C38 H32B 3.4945 no 1_455
C39 H32B 3.1165 no 1_455
C40 H19 3.3548 no 1_654
C40 H32B 3.2845 no 1_455
C40 H33 3.0975 no 1_455
C40 H50 3.5716 no 2_655
C41 H51 3.0501 no 2_655
C42 H16A 3.2402 no 1_654
C42 H51 2.9410 no 2_655
C43 H16A 2.8312 no 1_654
C43 H17 3.5724 no 1_654
C43 H51 3.5405 no 2_655
C44 H16A 3.4900 no 1_654
C44 H17 3.4924 no 1_654
C44 H55 3.4118 no 2_755
C45 H35 3.2941 no 1_455
C45 H40B 3.1224 no 2_655
C45 H40C 3.2181 no 2_655
C45 H41 3.5030 no 2_655
C45 H58 3.5392 no .
C46 H40B 3.5306 no 2_655
C46 H40C 3.5740 no 2_655
C46 H41 3.0136 no 2_655
C47 H24A 3.2536 no 2_556
C47 H40C 3.5591 no 2_655
C47 H41 2.9865 no 2_655
C47 H51 3.5993 no .
C48 H40C 3.2161 no 2_655
C48 H41 3.4913 no 2_655
C48 H51 3.5027 no .
C49 H40C 2.8398 no 2_655
C50 H35 2.9757 no 1_455
C50 H40A 3.5529 no 2_655
C50 H40B 3.3176 no 2_655
C50 H40C 2.8202 no 2_655
C51 H16C 3.4971 no 2_656
C51 H17 3.4886 no 2_656
C51 H48 3.3681 no .
C52 H16C 2.8913 no 2_656
C52 H27 3.2303 no 1_645
C53 H16A 3.2598 no 2_656
C53 H16B 3.5720 no 2_656
C53 H16C 2.7652 no 2_656
C53 H27 2.7346 no 1_645
C54 H16A 3.1920 no 2_656
C54 H16C 3.1681 no 2_656
C54 H17 3.3811 no 2_656
C54 H27 2.6958 no 1_645
C55 H17 3.0874 no 2_656
C55 H27 3.1287 no 1_645
C55 H44 3.4569 no 2_755
C56 H17 3.1620 no 2_656
C57 H19 2.8668 no 2_556
C57 H20 3.2300 no 2_556
C57 H40A 3.1603 no 1_455
C57 H40B 3.5943 no 2_655
C58 H40A 3.2324 no 1_455
C58 H40A 3.5737 no 2_655
C58 H45 3.3372 no .
C58 H50 3.4768 no .
C59 H19 2.6993 no 1_554
C59 H40A 3.4765 no 1_455
C59 H40A 3.3408 no 2_655
C59 H50 3.2719 no .
H16A Cl4 3.5817 no 1_456
H16A C42 3.2402 no 1_456
H16A C43 2.8312 no 1_456
H16A C44 3.4900 no 1_456
H16A C53 3.2598 no 2_656
H16A C54 3.1920 no 2_656
H16A H43 2.6447 no 1_456
H16A H53 3.3686 no 2_656
H16A H54 3.2034 no 2_656
H16B Cl2 3.1583 no 1_655
H16B C25 3.5964 no 1_655
H16B C53 3.5720 no 2_656
H16B H25 2.7985 no 1_655
H16B H53 3.3539 no 2_656
H16C Cl2 3.4715 no 1_655
H16C C25 3.3685 no 1_655
H16C C51 3.4971 no 2_656
H16C C52 2.8913 no 2_656
H16C C53 2.7652 no 2_656
H16C C54 3.1681 no 2_656
H16C H24A 3.4837 no 1_655
H16C H25 2.6888 no 1_655
H16C H52 3.1215 no 2_656
H16C H53 2.9637 no 2_656
H16C H54 3.5859 no 2_656
H17 C43 3.5724 no 1_456
H17 C44 3.4924 no 1_456
H17 C51 3.4886 no 2_656
H17 C54 3.3811 no 2_656
H17 C55 3.0874 no 2_656
H17 C56 3.1620 no 2_656
H17 H48 2.9505 no 2_656
H17 H55 3.4072 no 2_656
H17 H56 3.5342 no 2_656
H19 O12 3.5115 no 1_456
H19 C40 3.3548 no 1_456
H19 C57 2.8668 no 2_556
H19 C59 2.6993 no 1_556
H19 H40A 3.4152 no 1_456
H19 H40B 2.7443 no 1_456
H19 H49 3.4448 no 2_656
H19 H57 2.7155 no 2_556
H19 H59 2.4175 no 1_556
H20 S2 3.5395 no 2_656
H20 N5 3.2335 no 2_656
H20 N8 3.3724 no 2_656
H20 C57 3.2300 no 2_556
H20 H40B 3.1032 no 1_456
H20 H45 3.4330 no 2_556
H20 H57 2.6258 no 2_556
H24A O1 2.9321 no 1_455
H24A O3 2.9905 no 1_455
H24A C13 3.4639 no 1_455
H24A C14 3.3331 no 1_455
H24A C15 3.1119 no 1_455
H24A C47 3.2536 no 2_556
H24A H16C 3.4837 no 1_455
H24A H47 2.7916 no 2_556
H24B O1 2.9906 no 1_455
H24B O5 2.8422 no 2_456
H24B O6 2.5693 no 2_456
H24B C21 3.4766 no 2_456
H24B C23 3.5531 no 2_456
H24B C24 3.1241 no 2_456
H24B H24B 2.7914 no 2_456
H24B H24C 3.4658 no 2_456
H24C Rh1 3.5529 no 1_455
H24C Ru1 3.5529 no 1_455
H24C O1 2.7555 no 1_455
H24C O3 3.4726 no 1_455
H24C O5 3.3432 no 2_456
H24C N1 2.6809 no 1_455
H24C N6 3.2505 no 1_455
H24C C1 2.8394 no 1_455
H24C C2 3.5925 no 1_455
H24C H24B 3.4658 no 2_456
H25 O3 3.1307 no 1_455
H25 C1 3.5520 no 1_455
H25 C2 3.4735 no 1_455
H25 C16 3.0030 no 1_455
H25 H16B 2.7985 no 1_455
H25 H16C 2.6888 no 1_455
H27 N4 3.3715 no 1_455
H27 C6 3.2034 no 1_455
H27 C7 3.4143 no 1_455
H27 C52 3.2303 no 1_465
H27 C53 2.7346 no 1_465
H27 C54 2.6958 no 1_465
H27 C55 3.1287 no 1_465
H27 H53 3.0256 no 1_465
H27 H54 2.9570 no 1_465
H27 H55 3.5778 no 1_465
H28 Cl4 3.5225 no 1_456
H28 C7 3.4864 no 1_455
H28 C11 3.4409 no 1_455
H28 C12 3.5133 no 1_455
H28 H54 3.4821 no 1_465
H32A O8 2.9937 no 2_865
H32A O9 2.8961 no 2_865
H32A O10 2.8880 no 1_655
H32A N7 3.5978 no 1_655
H32A C32 3.3554 no 2_865
H32A H32A 2.9267 no 2_865
H32B O10 2.9476 no 1_655
H32B O12 2.7604 no 1_655
H32B C37 3.5978 no 1_655
H32B C38 3.4945 no 1_655
H32B C39 3.1165 no 1_655
H32B C40 3.2845 no 1_655
H32B H40A 3.5644 no 1_655
H32B H40C 2.9468 no 1_655
H32B H56 3.2706 no 2_755
H32C O10 2.9107 no 1_655
H32C O12 3.5156 no 1_655
H32C N4 2.9632 no 1_655
H32C N7 2.6390 no 1_655
H32C C6 3.5658 no 1_655
H32C C10 2.7602 no 1_655
H32C C11 3.5041 no 1_655
H33 O12 3.4665 no 1_655
H33 C7 3.5734 no 1_655
H33 C11 3.5854 no 1_655
H33 C40 3.0975 no 1_655
H33 H40A 2.7789 no 1_655
H33 H40C 2.7403 no 1_655
H33 H49 3.5684 no 2_755
H35 C4 3.5700 no 1_655
H35 C9 3.4564 no 1_655
H35 C45 3.2941 no 1_655
H35 C50 2.9757 no 1_655
H35 H45 3.0283 no 1_655
H35 H50 2.4004 no 1_655
H35 H58 2.9937 no 1_655
H35 H59 3.0365 no 1_655
H36 C2 3.5931 no 1_655
H36 H58 3.0131 no 1_655
H40A C50 3.5529 no 2_655
H40A C57 3.1603 no 1_655
H40A C58 3.2324 no 1_655
H40A C58 3.5737 no 2_655
H40A C59 3.4765 no 1_655
H40A C59 3.3408 no 2_655
H40A H19 3.4152 no 1_654
H40A H32B 3.5644 no 1_455
H40A H33 2.7789 no 1_455
H40A H50 3.4580 no 2_655
H40A H57 3.5212 no 1_655
H40B C18 3.5197 no 1_654
H40B C19 2.8150 no 1_654
H40B C20 3.0335 no 1_654
H40B C45 3.1224 no 2_655
H40B C46 3.5306 no 2_655
H40B C50 3.3176 no 2_655
H40B C57 3.5943 no 2_655
H40B H19 2.7443 no 1_654
H40B H20 3.1032 no 1_654
H40B H45 3.2476 no 2_655
H40B H50 3.5607 no 2_655
H40C C33 3.4185 no 1_455
H40C C45 3.2181 no 2_655
H40C C46 3.5740 no 2_655
H40C C47 3.5591 no 2_655
H40C C48 3.2161 no 2_655
H40C C49 2.8398 no 2_655
H40C C50 2.8202 no 2_655
H40C H32B 2.9468 no 1_455
H40C H33 2.7403 no 1_455
H40C H49 3.1686 no 2_655
H40C H50 3.1250 no 2_655
H41 C20 3.5741 no 1_654
H41 C45 3.5030 no 2_655
H41 C46 3.0136 no 2_655
H41 C47 2.9865 no 2_655
H41 C48 3.4913 no 2_655
H41 H46 3.2370 no 2_655
H41 H47 3.1706 no 2_655
H41 H51 3.1940 no 2_655
H43 Cl2 3.0638 no 2_565
H43 C16 3.5745 no 1_654
H43 H16A 2.6447 no 1_654
H43 H53 3.0156 no 1_564
H44 S1 3.5863 no 2_665
H44 N2 2.7207 no 2_665
H44 N3 3.0330 no 2_665
H44 C3 3.3664 no 2_665
H44 C55 3.4569 no 2_755
H44 H54 3.1896 no 2_755
H44 H55 2.8443 no 2_755
H45 O2 3.5746 no 2_556
H45 N1 3.2793 no .
H45 N6 3.5506 no .
H45 N8 3.2304 no 1_455
H45 C1 3.4249 no .
H45 C58 3.3372 no .
H45 H20 3.4330 no 2_556
H45 H35 3.0283 no 1_455
H45 H40B 3.2476 no 2_655
H45 H58 2.8016 no .
H46 Rh1 3.3774 no .
H46 Ru1 3.3774 no .
H46 O2 2.7282 no 2_556
H46 O5 2.6497 no 2_556
H46 O6 3.4224 no 2_556
H46 N1 3.0829 no .
H46 C21 3.5137 no 2_556
H46 H41 3.2370 no 2_655
H47 Cl4 3.3348 no 2_655
H47 O6 2.9609 no 2_556
H47 C23 3.1024 no 2_556
H47 C24 3.3393 no 2_556
H47 C25 3.5180 no 2_556
H47 H24A 2.7916 no 2_556
H47 H41 3.1706 no 2_655
H47 H51 3.2829 no .
H48 Cl1 3.0889 no 2_656
H48 C15 3.5728 no 2_656
H48 C17 2.8476 no 2_656
H48 C18 2.7838 no 2_656
H48 C19 3.4709 no 2_656
H48 C51 3.3681 no .
H48 H17 2.9505 no 2_656
H48 H51 3.1098 no .
H48 H56 3.5892 no .
H49 Cl1 3.3014 no 2_656
H49 C18 3.5319 no 2_656
H49 C19 3.5997 no 2_656
H49 C33 3.3920 no 2_755
H49 C34 3.2688 no 2_755
H49 H19 3.4448 no 2_656
H49 H33 3.5684 no 2_755
H49 H40C 3.1686 no 2_655
H50 Cl3 3.4552 no 1_455
H50 Cl3 3.2140 no 2_755
H50 C35 3.2553 no 1_455
H50 C40 3.5716 no 2_655
H50 C58 3.4768 no .
H50 C59 3.2719 no .
H50 H35 2.4004 no 1_455
H50 H40A 3.4580 no 2_655
H50 H40B 3.5607 no 2_655
H50 H40C 3.1250 no 2_655
H50 H58 3.2714 no .
H50 H59 2.8941 no .
H51 Cl4 3.3047 no 2_655
H51 C41 3.0501 no 2_655
H51 C42 2.9410 no 2_655
H51 C43 3.5405 no 2_655
H51 C47 3.5993 no .
H51 C48 3.5027 no .
H51 H41 3.1940 no 2_655
H51 H47 3.2829 no .
H51 H48 3.1098 no .
H52 Cl2 3.3279 no 2_556
H52 Cl4 3.3397 no 2_655
H52 C26 3.3668 no 2_556
H52 H16C 3.1215 no 2_656
H52 H53 3.5423 no 2_646
H53 Cl2 3.0878 no 2_556
H53 C16 3.4131 no 2_656
H53 C27 3.5371 no 1_645
H53 H16A 3.3686 no 2_656
H53 H16B 3.3539 no 2_656
H53 H16C 2.9637 no 2_656
H53 H27 3.0256 no 1_645
H53 H43 3.0156 no 1_546
H53 H52 3.5423 no 2_646
H54 N2 2.8978 no 1_645
H54 H16A 3.2034 no 2_656
H54 H16C 3.5859 no 2_656
H54 H27 2.9570 no 1_645
H54 H28 3.4821 no 1_645
H54 H44 3.1896 no 2_755
H55 O11 2.6957 no 2_755
H55 N2 3.0734 no 1_645
H55 N7 2.9237 no 1_545
H55 C10 3.2948 no 1_545
H55 C44 3.4118 no 2_755
H55 H17 3.4072 no 2_656
H55 H27 3.5778 no 1_645
H55 H44 2.8443 no 2_755
H56 Cl1 3.2279 no 2_656
H56 S1 3.5248 no 1_545
H56 O8 3.3951 no 2_755
H56 O9 3.1205 no 2_755
H56 N4 3.4438 no 1_545
H56 C32 3.5669 no 2_755
H56 H17 3.5342 no 2_656
H56 H32B 3.2706 no 2_755
H56 H48 3.5892 no .
H57 Cl3 2.9045 no 1_355
H57 N5 3.4276 no 1_455
H57 N8 2.9088 no 1_455
H57 C12 3.1788 no 1_455
H57 C19 3.2998 no 2_556
H57 C20 3.2624 no 2_556
H57 H19 2.7155 no 2_556
H57 H20 2.6258 no 2_556
H57 H40A 3.5212 no 1_455
H58 N8 2.5897 no 1_455
H58 C12 3.3009 no 1_455
H58 C35 3.5735 no 1_455
H58 C36 3.5997 no 1_455
H58 C45 3.5392 no .
H58 H35 2.9937 no 1_455
H58 H36 3.0131 no 1_455
H58 H45 2.8016 no .
H58 H50 3.2714 no .
H59 Cl3 2.8683 no 2_755
H59 C19 3.3451 no 1_554
H59 C35 3.4278 no 1_455
H59 H19 2.4175 no 1_554
H59 H35 3.0365 no 1_455
H59 H50 2.8941 no .
